data_4081418
loop_
_publ_author_name
'Endo, Koji'
'Herbert, Myles B.'
'Grubbs, Robert H.'

_publ_section_title
;
 Investigations into Ruthenium Metathesis Catalysts with Six-Membered
 Chelating NHC Ligands: Relationship between Catalyst Structure and
 Stereoselectivity
;
_journal_issue 18
_journal_name_full Organometallics
_journal_page_first 5128
_journal_paper_doi 10.1021/om4006966
_journal_volume 32
_journal_year 2013
_chemical_formula_moiety 'C51 H53 Cl N2 O3 Ru, 2(C H2 Cl2)'
_chemical_formula_sum 'C53 H57 Cl5 N2 O3 Ru'
_chemical_formula_weight 1048.33
_chemical_name_systematic
;

 ?

;
_space_group_IT_number 2
_symmetry_cell_setting triclinic
_symmetry_space_group_name_Hall '-P 1'
_symmetry_space_group_name_H-M 'P -1'
_atom_sites_solution_hydrogens geom
_atom_sites_solution_primary direct
_atom_sites_solution_secondary difmap
_audit_creation_method SHELXL-97
_cell_angle_alpha 96.245(3)
_cell_angle_beta 96.109(3)
_cell_angle_gamma 110.015(2)
_cell_formula_units_Z 2
_cell_length_a 11.2785(5)
_cell_length_b 11.6123(5)
_cell_length_c 20.1532(11)
_cell_measurement_reflns_used 9855
_cell_measurement_temperature 100(2)
_cell_measurement_theta_max 42.00
_cell_measurement_theta_min 2.41
_cell_volume 2436.0(2)
_computing_cell_refinement 'Bruker SAINT-Plus v7.66A'
_computing_data_collection 'Bruker APEX2 v2009.7-0'
_computing_data_reduction 'Bruker SAINT-Plus v7.66A'
_computing_molecular_graphics 'Bruker XP v5.1'
_computing_publication_material 'Bruker XCIF 2008'
_computing_structure_refinement 'SHELXL-97 (Sheldrick, 2008)'
_computing_structure_solution 'SHELXS-97 (Sheldrick, 2008)'
_diffrn_ambient_temperature 100(2)
_diffrn_measured_fraction_theta_full 0.992
_diffrn_measured_fraction_theta_max 0.992
_diffrn_measurement_device_type 'Bruker KAPPA APEX II'
_diffrn_measurement_method '\w scans; 22 settings'
_diffrn_radiation_monochromator graphite
_diffrn_radiation_source 'fine-focus sealed tube'
_diffrn_radiation_type MoK\a
_diffrn_radiation_wavelength 0.71073
_diffrn_reflns_av_R_equivalents 0.0520
_diffrn_reflns_av_sigmaI/netI 0.0463
_diffrn_reflns_limit_h_max 22
_diffrn_reflns_limit_h_min -22
_diffrn_reflns_limit_k_max 22
_diffrn_reflns_limit_k_min -22
_diffrn_reflns_limit_l_max 39
_diffrn_reflns_limit_l_min -39
_diffrn_reflns_number 206634
_diffrn_reflns_theta_full 44.63
_diffrn_reflns_theta_max 44.63
_diffrn_reflns_theta_min 1.89
_exptl_absorpt_coefficient_mu 0.641
_exptl_absorpt_correction_T_max 0.9445
_exptl_absorpt_correction_T_min 0.7926
_exptl_absorpt_correction_type none
_exptl_crystal_colour Gray/green
_exptl_crystal_density_diffrn 1.429
_exptl_crystal_density_method 'not measured'
_exptl_crystal_description Blade
_exptl_crystal_F_000 1084
_exptl_crystal_size_max 0.38
_exptl_crystal_size_mid 0.25
_exptl_crystal_size_min 0.09
_refine_diff_density_max 2.784
_refine_diff_density_min -2.117
_refine_diff_density_rms 0.101
_refine_ls_extinction_method none
_refine_ls_goodness_of_fit_ref 1.937
_refine_ls_hydrogen_treatment Riding
_refine_ls_matrix_type 'Full matrix'
_refine_ls_number_parameters 585
_refine_ls_number_reflns 39081
_refine_ls_number_restraints 0
_refine_ls_restrained_S_all 1.937
_refine_ls_R_factor_all 0.0560
_refine_ls_R_factor_gt 0.0380
_refine_ls_shift/su_max 0.004
_refine_ls_shift/su_mean 0.000
_refine_ls_structure_factor_coef Fsqd
_refine_ls_weighting_details w=1/s^2^(Fo^2^)
_refine_ls_weighting_scheme sigma
_refine_ls_wR_factor_gt 0.0660
_refine_ls_wR_factor_ref 0.0670
_reflns_number_gt 30333
_reflns_number_total 39081
_reflns_threshold_expression >2sigma(I)
_cod_data_source_file om4006966_si_006.cif
_cod_data_source_block kje24
_cod_depositor_comments
;
The following automatic conversions were performed:

'_symmetry_cell_setting' value 'Triclinic' changed to 'triclinic'
according to /home/saulius/struct/CIF-dictionaries/cif_core.dic
dictionary named 'cif_core.dic' version 2.4.2 from
2011-04-26.

'_refine_ls_weighting_scheme' value 'Sigma' changed to
'sigma' according to
/home/saulius/struct/CIF-dictionaries/cif_core.dic dictionary named
'cif_core.dic' version 2.4.2 from 2011-04-26.

Automatic conversion script
Id: cif_fix_values 1891 2012-01-12 08:04:46Z andrius 

The following automatic conversions were performed:

'_atom_sites_solution_primary' value 'Direct methods' was changed to
'direct'.

'_atom_sites_solution_secondary' value 'Difference Fourier map' was
changed to 'difmap'.

'_atom_sites_solution_hydrogens' value 'Geometric positions' was
changed to 'geom'.

Automatic conversion script
Id: cif_fix_values 6452 2018-10-05 10:23:21Z andrius 
;
_cod_original_sg_symbol_H-M P-1
_cod_database_code 4081418

loop_
_symmetry_equiv_pos_as_xyz
'x, y, z'
'-x, -y, -z'

loop_
_atom_site_label
_atom_site_type_symbol
_atom_site_fract_x
_atom_site_fract_y
_atom_site_fract_z
_atom_site_U_iso_or_equiv
_atom_site_adp_type
_atom_site_occupancy
_atom_site_symmetry_multiplicity
_atom_site_calc_flag
_atom_site_refinement_flags
Ru1 Ru 0.877557(7) 0.008207(7) 0.201672(3) 0.00949(1) Uani 1 1 d .
Cl1 Cl 0.90024(2) -0.14236(2) 0.122046(10) 0.01641(4) Uani 1 1 d .
O1 O 0.92959(6) -0.09966(6) 0.27957(3) 0.01363(11) Uani 1 1 d .
O2 O 0.79272(6) 0.06711(6) 0.27478(3) 0.01186(11) Uani 1 1 d .
O3 O 0.90869(7) 0.26995(6) 0.29936(3) 0.02031(14) Uani 1 1 d .
N1 N 0.72468(7) 0.05810(7) 0.09047(4) 0.01394(13) Uani 1 1 d .
N2 N 0.92402(7) 0.17518(7) 0.09348(3) 0.01415(13) Uani 1 1 d .
C1 C 0.84321(8) 0.09516(8) 0.12711(4) 0.01129(14) Uani 1 1 d .
C2 C 0.72042(9) 0.11831(10) 0.03009(4) 0.01871(18) Uani 1 1 d .
H2A H 0.6739 0.1764 0.0350 0.022 Uiso 1 1 calc R
H2B H 0.6796 0.0562 -0.0110 0.022 Uiso 1 1 calc R
C3 C 0.86136(9) 0.18719(9) 0.02787(4) 0.01771(17) Uani 1 1 d .
H3A H 0.8904 0.1481 -0.0102 0.021 Uiso 1 1 calc R
H3B H 0.8783 0.2753 0.0236 0.021 Uiso 1 1 calc R
C4 C 0.60617(8) -0.00636(9) 0.11331(4) 0.01451(16) Uani 1 1 d .
C5 C 0.53985(9) -0.13229(9) 0.08935(5) 0.01749(17) Uani 1 1 d .
C6 C 0.42162(9) -0.18951(10) 0.10976(5) 0.02108(19) Uani 1 1 d .
H6 H 0.3780 -0.2760 0.0956 0.025 Uiso 1 1 calc R
C7 C 0.36609(10) -0.12472(11) 0.14975(5) 0.0230(2) Uani 1 1 d .
C8 C 0.43206(10) 0.00208(11) 0.17087(5) 0.0223(2) Uani 1 1 d .
H8 H 0.3945 0.0482 0.1978 0.027 Uiso 1 1 calc R
C9 C 0.55194(9) 0.06277(10) 0.15336(4) 0.01786(17) Uani 1 1 d .
C10 C 0.58761(11) -0.20476(11) 0.03951(6) 0.0269(2) Uani 1 1 d .
H10A H 0.5494 -0.2934 0.0421 0.040 Uiso 1 1 calc R
H10B H 0.6808 -0.1780 0.0500 0.040 Uiso 1 1 calc R
H10C H 0.5639 -0.1903 -0.0062 0.040 Uiso 1 1 calc R
C11 C 0.23580(11) -0.18700(13) 0.16885(6) 0.0346(3) Uani 1 1 d .
H11A H 0.1967 -0.2711 0.1433 0.052 Uiso 1 1 calc R
H11B H 0.1816 -0.1390 0.1583 0.052 Uiso 1 1 calc R
H11C H 0.2446 -0.1914 0.2173 0.052 Uiso 1 1 calc R
C12 C 0.61897(11) 0.19985(10) 0.17633(5) 0.0247(2) Uani 1 1 d .
H12A H 0.6216 0.2436 0.1373 0.037 Uiso 1 1 calc R
H12B H 0.7063 0.2160 0.1980 0.037 Uiso 1 1 calc R
H12C H 0.5727 0.2293 0.2087 0.037 Uiso 1 1 calc R
C13 C 1.05275(9) 0.25797(9) 0.11850(4) 0.01525(16) Uani 1 1 d .
C14 C 1.15637(9) 0.22365(9) 0.10523(4) 0.01807(17) Uani 1 1 d .
C15 C 1.27949(10) 0.30652(11) 0.13289(5) 0.0240(2) Uani 1 1 d .
H15 H 1.3509 0.2843 0.1250 0.029 Uiso 1 1 calc R
C16 C 1.30004(11) 0.42005(11) 0.17151(5) 0.0271(2) Uani 1 1 d .
C17 C 1.19527(11) 0.45246(10) 0.18147(5) 0.0246(2) Uani 1 1 d .
H17 H 1.2086 0.5309 0.2069 0.029 Uiso 1 1 calc R
C18 C 1.07062(10) 0.37351(9) 0.15534(5) 0.01903(18) Uani 1 1 d .
C19 C 1.13911(10) 0.10129(10) 0.06529(5) 0.0220(2) Uani 1 1 d .
H19A H 1.0697 0.0358 0.0795 0.033 Uiso 1 1 calc R
H19B H 1.2184 0.0843 0.0731 0.033 Uiso 1 1 calc R
H19C H 1.1179 0.1035 0.0171 0.033 Uiso 1 1 calc R
C20 C 1.43302(13) 0.50729(14) 0.20159(7) 0.0422(3) Uani 1 1 d .
H20A H 1.4645 0.5686 0.1717 0.063 Uiso 1 1 calc R
H20B H 1.4898 0.4600 0.2066 0.063 Uiso 1 1 calc R
H20C H 1.4311 0.5500 0.2460 0.063 Uiso 1 1 calc R
C21 C 0.96130(11) 0.41354(10) 0.16861(5) 0.0228(2) Uani 1 1 d .
H21A H 0.9221 0.3738 0.2053 0.034 Uiso 1 1 calc R
H21B H 0.8977 0.3891 0.1277 0.034 Uiso 1 1 calc R
H21C H 0.9926 0.5039 0.1815 0.034 Uiso 1 1 calc R
C22 C 1.04270(8) 0.10822(8) 0.23465(4) 0.01262(14) Uani 1 1 d .
H22 H 1.0786 0.1870 0.2209 0.015 Uiso 1 1 calc R
C23 C 1.11770(8) 0.06540(9) 0.28187(4) 0.01351(15) Uani 1 1 d .
C24 C 1.24724(9) 0.13056(10) 0.30578(5) 0.01808(17) Uani 1 1 d .
H24 H 1.2898 0.2065 0.2906 0.022 Uiso 1 1 calc R
C25 C 1.31423(10) 0.08544(11) 0.35141(5) 0.0235(2) Uani 1 1 d .
H25 H 1.4026 0.1295 0.3669 0.028 Uiso 1 1 calc R
C26 C 1.25153(10) -0.02440(11) 0.37436(5) 0.0235(2) Uani 1 1 d .
H26 H 1.2978 -0.0546 0.4059 0.028 Uiso 1 1 calc R
C27 C 1.12245(10) -0.09145(10) 0.35227(4) 0.01883(18) Uani 1 1 d .
H27 H 1.0802 -0.1661 0.3688 0.023 Uiso 1 1 calc R
C28 C 1.05673(8) -0.04656(9) 0.30544(4) 0.01387(15) Uani 1 1 d .
C29 C 0.85375(9) -0.22248(9) 0.29475(5) 0.01763(17) Uani 1 1 d .
H29 H 0.8711 -0.2232 0.3444 0.021 Uiso 1 1 calc R
C30 C 0.88911(11) -0.32275(10) 0.25689(5) 0.0239(2) Uani 1 1 d .
H30A H 0.8632 -0.3288 0.2083 0.036 Uiso 1 1 calc R
H30B H 0.8454 -0.4023 0.2714 0.036 Uiso 1 1 calc R
H30C H 0.9817 -0.3021 0.2665 0.036 Uiso 1 1 calc R
C31 C 0.71713(10) -0.23493(10) 0.27566(6) 0.0254(2) Uani 1 1 d .
H31A H 0.7033 -0.1625 0.2982 0.038 Uiso 1 1 calc R
H31B H 0.6609 -0.3103 0.2897 0.038 Uiso 1 1 calc R
H31C H 0.6980 -0.2401 0.2266 0.038 Uiso 1 1 calc R
C32 C 0.83163(8) 0.17450(8) 0.31201(4) 0.01270(15) Uani 1 1 d .
C33 C 0.78083(8) 0.17676(8) 0.38150(4) 0.01188(14) Uani 1 1 d .
C34 C 0.71468(8) 0.27188(8) 0.39111(4) 0.01403(15) Uani 1 1 d .
C35 C 0.71556(11) 0.35821(10) 0.34819(5) 0.0220(2) Uani 1 1 d .
H35 H 0.7586 0.3600 0.3101 0.026 Uiso 1 1 calc R
C36 C 0.65405(12) 0.44200(11) 0.36048(6) 0.0283(2) Uani 1 1 d .
H36 H 0.6526 0.4981 0.3297 0.034 Uiso 1 1 calc R
C37 C 0.59530(11) 0.44451(10) 0.41683(6) 0.0277(2) Uani 1 1 d .
H37 H 0.5562 0.5040 0.4259 0.033 Uiso 1 1 calc R
C38 C 0.59381(10) 0.35976(10) 0.46001(6) 0.0254(2) Uani 1 1 d .
H38 H 0.5530 0.3605 0.4989 0.031 Uiso 1 1 calc R
C39 C 0.65138(10) 0.27372(9) 0.44704(5) 0.01992(18) Uani 1 1 d .
H39 H 0.6479 0.2147 0.4767 0.024 Uiso 1 1 calc R
C40 C 0.68470(8) 0.04849(8) 0.38800(4) 0.01262(14) Uani 1 1 d .
C41 C 0.57622(9) -0.00704(9) 0.33932(4) 0.01541(16) Uani 1 1 d .
H41 H 0.5628 0.0347 0.3028 0.018 Uiso 1 1 calc R
C42 C 0.48766(9) -0.12215(9) 0.34332(5) 0.01860(17) Uani 1 1 d .
H42 H 0.4152 -0.1594 0.3091 0.022 Uiso 1 1 calc R
C43 C 0.50410(10) -0.18352(10) 0.39700(5) 0.02136(19) Uani 1 1 d .
H43 H 0.4437 -0.2628 0.3996 0.026 Uiso 1 1 calc R
C44 C 0.60927(10) -0.12798(10) 0.44651(5) 0.0222(2) Uani 1 1 d .
H44 H 0.6204 -0.1685 0.4839 0.027 Uiso 1 1 calc R
C45 C 0.69948(9) -0.01267(9) 0.44202(4) 0.01762(17) Uani 1 1 d .
H45 H 0.7718 0.0243 0.4763 0.021 Uiso 1 1 calc R
C46 C 0.90375(8) 0.21324(8) 0.43299(4) 0.01248(14) Uani 1 1 d .
C47 C 0.94545(9) 0.31624(9) 0.48340(5) 0.01847(17) Uani 1 1 d .
H47 H 0.8955 0.3670 0.4883 0.022 Uiso 1 1 calc R
C48 C 1.06001(10) 0.34563(10) 0.52684(5) 0.0225(2) Uani 1 1 d .
H48 H 1.0870 0.4159 0.5613 0.027 Uiso 1 1 calc R
C49 C 1.13461(10) 0.27354(10) 0.52022(5) 0.02086(19) Uani 1 1 d .
H49 H 1.2131 0.2944 0.5496 0.025 Uiso 1 1 calc R
C50 C 1.09363(9) 0.17043(10) 0.47024(5) 0.02089(19) Uani 1 1 d .
H50 H 1.1440 0.1200 0.4654 0.025 Uiso 1 1 calc R
C51 C 0.97950(9) 0.14082(9) 0.42741(4) 0.01741(17) Uani 1 1 d .
H51 H 0.9523 0.0697 0.3935 0.021 Uiso 1 1 calc R
C61 C 0.73265(13) 0.56461(11) 0.01688(6) 0.0331(3) Uani 1 1 d .
H61A H 0.7744 0.6544 0.0340 0.040 Uiso 1 1 calc R
H61B H 0.6723 0.5547 -0.0246 0.040 Uiso 1 1 calc R
Cl2 Cl 0.84922(4) 0.50327(3) -0.002979(18) 0.04563(9) Uani 1 1 d .
Cl3 Cl 0.64752(4) 0.49083(3) 0.077905(17) 0.04519(8) Uani 1 1 d .
C62 C 0.15896(13) 0.46940(15) 0.37423(9) 0.0536(4) Uani 1 1 d .
H62A H 0.1418 0.4654 0.4213 0.064 Uiso 1 1 calc R
H62B H 0.0886 0.4016 0.3443 0.064 Uiso 1 1 calc R
Cl4 Cl 0.30213(4) 0.44696(3) 0.367269(19) 0.04433(8) Uani 1 1 d .
Cl5 Cl 0.16108(3) 0.61270(3) 0.352576(16) 0.03867(7) Uani 1 1 d .

loop_
_atom_site_aniso_label
_atom_site_aniso_U_11
_atom_site_aniso_U_22
_atom_site_aniso_U_33
_atom_site_aniso_U_23
_atom_site_aniso_U_13
_atom_site_aniso_U_12
Ru1 0.01054(3) 0.01053(3) 0.00776(2) 0.00180(2) 0.00074(2) 0.00431(2)
Cl1 0.02138(10) 0.01623(10) 0.01322(8) -0.00009(7) 0.00231(7) 0.00956(8)
O1 0.0141(3) 0.0127(3) 0.0143(3) 0.0048(2) 0.0007(2) 0.0047(2)
O2 0.0129(3) 0.0127(3) 0.0096(2) 0.0012(2) 0.0020(2) 0.0041(2)
O3 0.0260(4) 0.0141(3) 0.0164(3) 0.0025(2) 0.0076(3) 0.0003(3)
N1 0.0137(3) 0.0185(4) 0.0108(3) 0.0057(3) 0.0007(2) 0.0066(3)
N2 0.0162(3) 0.0160(4) 0.0102(3) 0.0053(3) 0.0015(2) 0.0050(3)
C1 0.0139(4) 0.0116(4) 0.0091(3) 0.0008(3) 0.0017(3) 0.0056(3)
C2 0.0218(4) 0.0250(5) 0.0120(3) 0.0074(3) 0.0003(3) 0.0110(4)
C3 0.0228(5) 0.0202(5) 0.0111(3) 0.0066(3) 0.0014(3) 0.0081(4)
C4 0.0132(4) 0.0211(5) 0.0106(3) 0.0039(3) 0.0001(3) 0.0080(3)
C5 0.0155(4) 0.0206(5) 0.0166(4) 0.0035(3) -0.0013(3) 0.0077(4)
C6 0.0159(4) 0.0237(5) 0.0222(4) 0.0079(4) -0.0011(3) 0.0052(4)
C7 0.0161(4) 0.0384(6) 0.0167(4) 0.0111(4) 0.0021(3) 0.0106(4)
C8 0.0193(4) 0.0377(6) 0.0129(4) 0.0033(4) 0.0026(3) 0.0139(4)
C9 0.0174(4) 0.0260(5) 0.0117(3) 0.0015(3) -0.0010(3) 0.0109(4)
C10 0.0200(5) 0.0244(6) 0.0333(5) -0.0060(4) 0.0003(4) 0.0085(4)
C11 0.0180(5) 0.0549(8) 0.0311(6) 0.0181(6) 0.0068(4) 0.0088(5)
C12 0.0265(5) 0.0273(6) 0.0210(4) -0.0036(4) -0.0005(4) 0.0139(4)
C13 0.0165(4) 0.0160(4) 0.0119(3) 0.0057(3) 0.0029(3) 0.0028(3)
C14 0.0181(4) 0.0226(5) 0.0128(3) 0.0059(3) 0.0047(3) 0.0048(4)
C15 0.0173(4) 0.0338(6) 0.0177(4) 0.0060(4) 0.0047(3) 0.0038(4)
C16 0.0223(5) 0.0294(6) 0.0188(4) 0.0038(4) 0.0017(4) -0.0040(4)
C17 0.0294(5) 0.0177(5) 0.0189(4) 0.0020(4) 0.0030(4) -0.0007(4)
C18 0.0253(5) 0.0162(5) 0.0143(4) 0.0060(3) 0.0040(3) 0.0045(4)
C19 0.0195(5) 0.0276(5) 0.0194(4) 0.0025(4) 0.0067(3) 0.0082(4)
C20 0.0259(6) 0.0463(8) 0.0356(6) -0.0019(6) 0.0007(5) -0.0070(6)
C21 0.0321(6) 0.0175(5) 0.0195(4) 0.0037(4) 0.0044(4) 0.0094(4)
C22 0.0132(4) 0.0145(4) 0.0108(3) 0.0025(3) 0.0024(3) 0.0055(3)
C23 0.0132(4) 0.0173(4) 0.0109(3) 0.0000(3) 0.0005(3) 0.0076(3)
C24 0.0145(4) 0.0217(5) 0.0168(4) -0.0023(3) -0.0003(3) 0.0073(4)
C25 0.0160(4) 0.0339(6) 0.0204(4) -0.0048(4) -0.0040(3) 0.0133(4)
C26 0.0252(5) 0.0367(6) 0.0150(4) 0.0004(4) -0.0032(3) 0.0222(5)
C27 0.0242(5) 0.0247(5) 0.0134(3) 0.0035(3) 0.0009(3) 0.0166(4)
C28 0.0155(4) 0.0178(4) 0.0107(3) 0.0008(3) 0.0003(3) 0.0098(3)
C29 0.0219(4) 0.0130(4) 0.0204(4) 0.0080(3) 0.0054(3) 0.0070(4)
C30 0.0300(5) 0.0156(5) 0.0286(5) 0.0046(4) 0.0034(4) 0.0113(4)
C31 0.0194(5) 0.0155(5) 0.0421(6) 0.0109(4) 0.0064(4) 0.0045(4)
C32 0.0148(4) 0.0136(4) 0.0098(3) 0.0022(3) 0.0015(3) 0.0052(3)
C33 0.0143(4) 0.0118(4) 0.0096(3) 0.0012(3) 0.0021(3) 0.0048(3)
C34 0.0144(4) 0.0128(4) 0.0135(3) -0.0008(3) -0.0008(3) 0.0048(3)
C35 0.0322(5) 0.0192(5) 0.0170(4) 0.0022(3) 0.0003(4) 0.0133(4)
C36 0.0378(6) 0.0215(5) 0.0301(5) 0.0050(4) -0.0020(5) 0.0179(5)
C37 0.0229(5) 0.0198(5) 0.0416(6) -0.0028(4) 0.0003(4) 0.0127(4)
C38 0.0213(5) 0.0193(5) 0.0361(6) -0.0012(4) 0.0113(4) 0.0076(4)
C39 0.0201(4) 0.0173(5) 0.0242(4) 0.0032(4) 0.0081(4) 0.0076(4)
C40 0.0147(4) 0.0129(4) 0.0110(3) 0.0020(3) 0.0038(3) 0.0054(3)
C41 0.0146(4) 0.0182(4) 0.0141(3) 0.0038(3) 0.0026(3) 0.0062(3)
C42 0.0141(4) 0.0197(5) 0.0197(4) 0.0016(3) 0.0017(3) 0.0039(3)
C43 0.0192(4) 0.0169(5) 0.0253(5) 0.0064(4) 0.0048(4) 0.0017(4)
C44 0.0225(5) 0.0205(5) 0.0221(4) 0.0103(4) 0.0031(4) 0.0037(4)
C45 0.0183(4) 0.0182(5) 0.0144(3) 0.0052(3) 0.0010(3) 0.0037(4)
C46 0.0133(4) 0.0135(4) 0.0105(3) 0.0028(3) 0.0031(3) 0.0040(3)
C47 0.0205(4) 0.0163(4) 0.0177(4) -0.0013(3) -0.0014(3) 0.0078(4)
C48 0.0232(5) 0.0192(5) 0.0201(4) -0.0034(4) -0.0052(4) 0.0057(4)
C49 0.0168(4) 0.0254(5) 0.0182(4) 0.0043(4) -0.0018(3) 0.0059(4)
C50 0.0191(4) 0.0275(5) 0.0197(4) 0.0039(4) 0.0021(3) 0.0131(4)
C51 0.0189(4) 0.0202(5) 0.0143(3) -0.0005(3) 0.0013(3) 0.0096(4)
C61 0.0476(8) 0.0243(6) 0.0293(5) 0.0064(5) 0.0059(5) 0.0144(5)
Cl2 0.0670(2) 0.0429(2) 0.04364(18) 0.01835(15) 0.01986(17) 0.03382(18)
Cl3 0.0482(2) 0.0413(2) 0.03807(16) 0.00997(14) 0.00856(15) 0.00431(16)
C62 0.0224(6) 0.0487(9) 0.0834(12) 0.0330(9) 0.0023(7) -0.0005(6)
Cl4 0.0505(2) 0.03431(18) 0.05009(19) -0.00748(14) -0.00303(15) 0.02493(15)
Cl5 0.04093(17) 0.04657(19) 0.03525(15) 0.00178(13) 0.00160(13) 0.02677(15)

loop_
_atom_type_symbol
_atom_type_description
_atom_type_scat_dispersion_real
_atom_type_scat_dispersion_imag
_atom_type_scat_source
C C 0.0033 0.0016 'International Tables Vol C Tables 4.2.6.8 and 6.1.1.4'
H H 0.0000 0.0000 'International Tables Vol C Tables 4.2.6.8 and 6.1.1.4'
N N 0.0061 0.0033 'International Tables Vol C Tables 4.2.6.8 and 6.1.1.4'
O O 0.0106 0.0060 'International Tables Vol C Tables 4.2.6.8 and 6.1.1.4'
Cl Cl 0.1484 0.1585 'International Tables Vol C Tables 4.2.6.8 and 6.1.1.4'
Ru Ru -1.2594 0.8363 'International Tables Vol C Tables 4.2.6.8 and 6.1.1.4'

loop_
_geom_angle_atom_site_label_1
_geom_angle_atom_site_label_2
_geom_angle_atom_site_label_3
_geom_angle
_geom_angle_publ_flag
C22 Ru1 C1 99.48(4) yes
C22 Ru1 O2 98.15(3) yes
C1 Ru1 O2 102.64(3) yes
C22 Ru1 O1 79.04(3) yes
C1 Ru1 O1 173.62(3) yes
O2 Ru1 O1 83.73(2) yes
C22 Ru1 Cl1 103.21(3) yes
C1 Ru1 Cl1 88.86(2) yes
O2 Ru1 Cl1 153.715(19) yes
O1 Ru1 Cl1 85.458(18) yes
C28 O1 C29 119.85(7) ?
C28 O1 Ru1 110.27(5) ?
C29 O1 Ru1 128.89(5) ?
C32 O2 Ru1 127.78(5) ?
C1 N1 C4 126.02(7) ?
C1 N1 C2 113.49(7) ?
C4 N1 C2 118.60(7) ?
C1 N2 C13 127.51(7) ?
C1 N2 C3 113.05(7) ?
C13 N2 C3 118.81(7) ?
N2 C1 N1 107.05(7) ?
N2 C1 Ru1 130.91(6) ?
N1 C1 Ru1 120.57(6) ?
N1 C2 C3 102.48(7) ?
N2 C3 C2 102.83(7) ?
C5 C4 C9 120.77(9) ?
C5 C4 N1 120.21(8) ?
C9 C4 N1 118.60(9) ?
C4 C5 C6 118.33(9) ?
C4 C5 C10 122.00(9) ?
C6 C5 C10 119.55(9) ?
C7 C6 C5 122.36(10) ?
C6 C7 C8 118.16(9) ?
C6 C7 C11 121.60(11) ?
C8 C7 C11 120.22(10) ?
C7 C8 C9 121.64(9) ?
C8 C9 C4 118.64(9) ?
C8 C9 C12 119.95(9) ?
C4 C9 C12 121.40(9) ?
C18 C13 C14 121.47(9) ?
C18 C13 N2 118.06(9) ?
C14 C13 N2 120.47(8) ?
C13 C14 C15 117.84(9) ?
C13 C14 C19 122.19(9) ?
C15 C14 C19 119.93(9) ?
C16 C15 C14 121.98(10) ?
C17 C16 C15 118.40(10) ?
C17 C16 C20 120.35(11) ?
C15 C16 C20 121.25(12) ?
C16 C17 C18 122.06(10) ?
C17 C18 C13 118.17(10) ?
C17 C18 C21 119.42(9) ?
C13 C18 C21 122.40(9) ?
C23 C22 Ru1 118.92(7) ?
C24 C23 C28 118.58(8) ?
C24 C23 C22 123.14(8) ?
C28 C23 C22 118.28(8) ?
C25 C24 C23 120.65(9) ?
C24 C25 C26 119.60(9) ?
C25 C26 C27 121.53(9) ?
C26 C27 C28 118.38(9) ?
O1 C28 C27 125.81(8) ?
O1 C28 C23 112.89(7) ?
C27 C28 C23 121.25(9) ?
O1 C29 C31 104.99(7) ?
O1 C29 C30 110.42(8) ?
C31 C29 C30 113.82(9) ?
O3 C32 O2 125.73(8) ?
O3 C32 C33 118.94(8) ?
O2 C32 C33 115.18(7) ?
C34 C33 C46 111.33(7) ?
C34 C33 C40 108.02(7) ?
C46 C33 C40 111.52(7) ?
C34 C33 C32 112.03(7) ?
C46 C33 C32 102.65(7) ?
C40 C33 C32 111.30(7) ?
C35 C34 C39 117.65(9) ?
C35 C34 C33 124.08(8) ?
C39 C34 C33 118.26(8) ?
C36 C35 C34 120.73(10) ?
C37 C36 C35 120.68(10) ?
C36 C37 C38 119.30(10) ?
C37 C38 C39 120.34(10) ?
C38 C39 C34 121.23(10) ?
C45 C40 C41 118.22(8) ?
C45 C40 C33 122.51(8) ?
C41 C40 C33 119.23(7) ?
C42 C41 C40 121.00(8) ?
C41 C42 C43 120.39(9) ?
C44 C43 C42 119.16(9) ?
C43 C44 C45 120.46(9) ?
C40 C45 C44 120.73(9) ?
C47 C46 C51 118.08(8) ?
C47 C46 C33 123.85(8) ?
C51 C46 C33 118.04(8) ?
C46 C47 C48 120.58(9) ?
C49 C48 C47 120.62(9) ?
C48 C49 C50 119.22(9) ?
C51 C50 C49 120.14(9) ?
C50 C51 C46 121.36(9) ?
Cl3 C61 Cl2 111.83(7) ?
Cl4 C62 Cl5 112.35(7) ?

loop_
_geom_bond_atom_site_label_1
_geom_bond_atom_site_label_2
_geom_bond_distance
_geom_bond_publ_flag
Ru1 C22 1.8296(9) yes
Ru1 C1 1.9752(8) yes
Ru1 O2 2.0206(6) yes
Ru1 O1 2.2612(6) yes
Ru1 Cl1 2.3411(2) yes
O1 C28 1.3689(11) ?
O1 C29 1.4747(11) ?
O2 C32 1.2893(11) ?
O3 C32 1.2240(11) ?
N1 C1 1.3581(11) ?
N1 C4 1.4421(12) ?
N1 C2 1.4723(11) ?
N2 C1 1.3573(11) ?
N2 C13 1.4386(12) ?
N2 C3 1.4751(11) ?
C2 C3 1.5236(14) ?
C4 C5 1.3971(14) ?
C4 C9 1.4038(13) ?
C5 C6 1.3993(14) ?
C5 C10 1.4997(14) ?
C6 C7 1.3805(16) ?
C7 C8 1.3961(16) ?
C7 C11 1.5113(14) ?
C8 C9 1.3973(14) ?
C9 C12 1.5037(15) ?
C13 C18 1.3994(14) ?
C13 C14 1.3994(14) ?
C14 C15 1.4031(14) ?
C14 C19 1.4943(15) ?
C15 C16 1.3880(17) ?
C16 C17 1.3845(18) ?
C16 C20 1.5086(16) ?
C17 C18 1.3962(15) ?
C18 C21 1.4978(15) ?
C22 C23 1.4450(12) ?
C23 C24 1.3976(13) ?
C23 C28 1.4074(13) ?
C24 C25 1.3852(14) ?
C25 C26 1.3861(16) ?
C26 C27 1.3909(15) ?
C27 C28 1.3909(12) ?
C29 C31 1.5008(15) ?
C29 C30 1.5121(14) ?
C32 C33 1.5696(11) ?
C33 C34 1.5370(12) ?
C33 C46 1.5408(12) ?
C33 C40 1.5422(12) ?
C34 C35 1.3917(13) ?
C34 C39 1.3990(13) ?
C35 C36 1.3912(15) ?
C36 C37 1.3768(17) ?
C37 C38 1.3799(16) ?
C38 C39 1.3826(15) ?
C40 C45 1.3885(12) ?
C40 C41 1.3937(13) ?
C41 C42 1.3847(13) ?
C42 C43 1.3886(14) ?
C43 C44 1.3794(15) ?
C44 C45 1.3964(14) ?
C46 C47 1.3903(13) ?
C46 C51 1.3933(13) ?
C47 C48 1.3945(14) ?
C48 C49 1.3814(15) ?
C49 C50 1.3862(15) ?
C50 C51 1.3842(14) ?
C61 Cl3 1.7566(12) ?
C61 Cl2 1.7570(14) ?
C62 Cl4 1.7388(16) ?
C62 Cl5 1.7587(16) ?
